data_1535832
loop_
_publ_author_name
'Udovenko, A.A.'
'Davidovich, R.L.'

_publ_section_title
;
 Crystal structure of triple salt K3BiCl6*2KCl*KH3F4 at 103K
;
_journal_name_full
;
Koordinatsionnaya Khimiya (= Coordination Chemistry (USSR))
;
_journal_page_first 1545
_journal_page_last 1546
_journal_volume 17
_journal_year 1991
_chemical_formula_sum 'Bi Cl8 F4 H3 K6'
_chemical_name_systematic 'K6 (Bi Cl6) Cl2 (H3 F4)'
_space_group_IT_number 186
_symmetry_space_group_name_Hall 'P 6c -2c'
_symmetry_space_group_name_H-M 'P 63 m c'
_cell_angle_alpha 90
_cell_angle_beta 90
_cell_angle_gamma 120
_cell_formula_units_Z 2
_cell_length_a 9.064
_cell_length_b 9.064
_cell_length_c 14.339
_cell_volume 1020.209
_citation_journal_id_ASTM KOKHDC
_cod_data_source_file Udovenko_KOKHDC_1991_1220.cif
_cod_data_source_block H3Bi1Cl8F4K6
_cod_original_formula_sum 'H3 Bi1 Cl8 F4 K6'
_cod_database_code 1535832

loop_
_symmetry_equiv_pos_as_xyz
x,y,z
x-y,x,z+1/2
-y,x-y,z
-x,-y,z+1/2
-x+y,-x,z
y,-x+y,z+1/2
y,x,z+1/2
-x+y,y,z
-x,-x+y,z+1/2
-y,-x,z
x-y,-y,z+1/2
x,x-y,z

loop_
_atom_site_label
_atom_site_type_symbol
_atom_site_fract_x
_atom_site_fract_y
_atom_site_fract_z
_atom_site_occupancy
_atom_site_U_iso_or_equiv
Bi1 Bi+3 0 0 0 1 0.0
Cl1 Cl-1 0.1408 -0.1408 0.8928 1 0.0
Cl2 Cl-1 0.1407 -0.1407 0.6082 1 0.0
F1 F-1 0.3333 0.6667 0.7389 1 0.0
F2 F-1 0.4831 -0.4831 0.7267 1 0.0
Cl4 Cl-1 0.3333 0.6667 0.3911 1 0.0
H1 H+1 0.429 -0.429 0.76 1 0.0
K2 K+1 0.1792 -0.1792 0.2483 1 0.0
K1 K+1 0.5028 0.4972 0.486 1 0.0
Cl3 Cl-1 0.3333 0.6667 0.105 1 0.0
